data_1564760
loop_
_publ_author_name
'Zhang, Xiao-Yu'
'Wen, Hui-Fang'
'Yang, Qing-Feng'
'Zhou, Rui-Sha'
'Song, Jiang-Feng'

_publ_section_title
;
 Eight new coordination polymers containing rigid
 4-(4-carboxy-phenyl)-pyridine-2-carboxylic acid: Synthesis, structural
 diversity, fluorescence and magnetic properties
;
_journal_name_full 'Inorganica Chimica Acta'
_journal_page_first 119600
_journal_paper_doi 10.1016/j.ica.2020.119600
_journal_volume 507
_journal_year 2020
_chemical_formula_sum 'C26 H16 Cd N2 O8'
_chemical_formula_weight 596.81
_space_group_crystal_system monoclinic
_space_group_IT_number 14
_space_group_name_Hall '-P 2ybc'
_space_group_name_H-M_alt 'P 1 21/c 1'
_atom_sites_solution_hydrogens mixed
_atom_sites_solution_primary direct
_audit_creation_method SHELXL-2018/3
_cell_angle_alpha 90
_cell_angle_beta 91.1590(10)
_cell_angle_gamma 90
_cell_formula_units_Z 2
_cell_length_a 15.8430(5)
_cell_length_b 7.0413(2)
_cell_length_c 9.6893(3)
_cell_measurement_reflns_used 2477
_cell_measurement_temperature 293(2)
_cell_measurement_theta_max 27.49
_cell_measurement_theta_min 3.17
_cell_volume 1080.67(6)
_computing_cell_refinement 'Bruker XSCANS'
_computing_data_collection 'Bruker XSCANS'
_computing_data_reduction 'Bruker SHELXTL'
_computing_molecular_graphics 'Bruker SHELXTL'
_computing_publication_material 'Bruker SHELXTL'
_computing_structure_refinement 'SHELXL-2018/3 (Sheldrick, 2018)'
_computing_structure_solution 'ShelXS (Sheldrick, 2008)'
_diffrn_ambient_temperature 293(2)
_diffrn_measured_fraction_theta_full 0.997
_diffrn_measured_fraction_theta_max 0.998
_diffrn_measurement_device_type 'CCD area detector'
_diffrn_measurement_method 'phi and omega scans'
_diffrn_radiation_type MoK\a
_diffrn_radiation_wavelength 0.71073
_diffrn_reflns_av_R_equivalents 0.0219
_diffrn_reflns_av_unetI/netI 0.0181
_diffrn_reflns_Laue_measured_fraction_full 0.997
_diffrn_reflns_Laue_measured_fraction_max 0.998
_diffrn_reflns_limit_h_max 20
_diffrn_reflns_limit_h_min -20
_diffrn_reflns_limit_k_max 9
_diffrn_reflns_limit_k_min -9
_diffrn_reflns_limit_l_max 12
_diffrn_reflns_limit_l_min -11
_diffrn_reflns_number 11681
_diffrn_reflns_point_group_measured_fraction_full 0.997
_diffrn_reflns_point_group_measured_fraction_max 0.998
_diffrn_reflns_theta_full 25.242
_diffrn_reflns_theta_max 27.492
_diffrn_reflns_theta_min 3.166
_diffrn_source 'fine-focus sealed tube'
_exptl_absorpt_coefficient_mu 1.071
_exptl_absorpt_correction_T_max 0.8306
_exptl_absorpt_correction_T_min 0.7755
_exptl_absorpt_correction_type empirical
_exptl_crystal_colour White
_exptl_crystal_density_diffrn 1.834
_exptl_crystal_description Block
_exptl_crystal_F_000 596
_exptl_crystal_size_max 0.250
_exptl_crystal_size_mid 0.200
_exptl_crystal_size_min 0.180
_refine_diff_density_max 0.660
_refine_diff_density_min -0.366
_refine_diff_density_rms 0.081
_refine_ls_extinction_coef .
_refine_ls_extinction_method none
_refine_ls_goodness_of_fit_ref 1.188
_refine_ls_hydrogen_treatment mixed
_refine_ls_matrix_type full
_refine_ls_number_parameters 173
_refine_ls_number_reflns 2477
_refine_ls_number_restraints 1
_refine_ls_restrained_S_all 1.188
_refine_ls_R_factor_all 0.0375
_refine_ls_R_factor_gt 0.0281
_refine_ls_shift/su_max 0.000
_refine_ls_shift/su_mean 0.000
_refine_ls_structure_factor_coef Fsqd
_refine_ls_weighting_details 'w=1/[\s^2^(Fo^2^)+(0.0083P)^2^+2.1561P] where P=(Fo^2^+2Fc^2^)/3'
_refine_ls_weighting_scheme calc
_refine_ls_wR_factor_gt 0.0594
_refine_ls_wR_factor_ref 0.0667
_reflns_Friedel_coverage 0.000
_reflns_Friedel_fraction_full .
_reflns_Friedel_fraction_max .
_reflns_number_gt 2074
_reflns_number_total 2477
_reflns_threshold_expression 'I > 2\s(I)'
_cod_data_source_file ICA-2020-507-119600.cif
_cod_data_source_block Compound_5
_cod_depositor_comments
;
The following automatic conversions were performed:

data item '_exptl_absorpt_correction_type' value 'Empirical' was
changed to 'empirical' in accordance with the built-in table derived
from the CIF Core dictionary named 'cif_core.dic' version 2.4.5 last
updated on 2014-11-21.

Automatic conversion script
Id: cif_fix_values 8369 2020-08-20 11:38:08Z andrius 
;
_cod_original_sg_symbol_H-M 'P 21/c'
_cod_database_code 1564760
_shelx_shelxl_version_number 2018/3
_shelx_space_group_comment
;
The symmetry employed for this shelxl refinement is uniquely defined
by the following loop, which should always be used as a source of
symmetry information in preference to the above space-group names.
They are only intended as comments.
;
_shelx_estimated_absorpt_t_min 0.776
_shelx_estimated_absorpt_t_max 0.831

loop_
_space_group_symop_operation_xyz
'x, y, z'
'-x, y+1/2, -z+1/2'
'-x, -y, -z'
'x, -y-1/2, z-1/2'

loop_
_atom_site_label
_atom_site_type_symbol
_atom_site_fract_x
_atom_site_fract_y
_atom_site_fract_z
_atom_site_U_iso_or_equiv
_atom_site_adp_type
_atom_site_occupancy
_atom_site_site_symmetry_order
_atom_site_calc_flag
_atom_site_refinement_flags_posn
_atom_site_refinement_flags_adp
_atom_site_refinement_flags_occupancy
_atom_site_disorder_assembly
_atom_site_disorder_group
O4 O 0.46580(12) 0.2005(3) 0.58947(19) 0.0295(4) Uani 1 1 d . . . . .
C13 C 0.48896(16) 0.1321(4) 0.7029(3) 0.0249(5) Uani 1 1 d . . . . .
O3 O 0.43966(11) 0.0848(3) 0.79766(19) 0.0342(5) Uani 1 1 d . . . . .
Cd1 Cd 0.500000 0.000000 1.000000 0.02413(9) Uani 1 2 d S . P . .
N1 N 0.61106(13) 0.0775(3) 0.8572(2) 0.0245(4) Uani 1 1 d . . . . .
O1 O 0.90092(15) -0.0785(4) 0.0524(2) 0.0477(6) Uani 1 1 d D . . . .
O2 O 1.00663(13) 0.0614(4) 0.1689(2) 0.0493(6) Uani 1 1 d . . . . .
C8 C 0.72095(16) 0.0509(4) 0.6353(3) 0.0256(5) Uani 1 1 d . . . . .
C11 C 0.58270(15) 0.0992(4) 0.7262(2) 0.0228(5) Uani 1 1 d . . . . .
C12 C 0.63549(16) 0.0866(4) 0.6152(3) 0.0248(5) Uani 1 1 d . . . . .
H12 H 0.613629 0.102264 0.526124 0.030 Uiso 1 1 calc R U . . .
C5 C 0.77708(16) 0.0287(4) 0.5155(3) 0.0262(5) Uani 1 1 d . . . . .
C4 C 0.86132(17) 0.0853(4) 0.5232(3) 0.0315(6) Uani 1 1 d . . . . .
H4 H 0.883965 0.129807 0.606369 0.038 Uiso 1 1 calc R U . . .
C10 C 0.69372(17) 0.0482(4) 0.8779(3) 0.0311(6) Uani 1 1 d . . . . .
H10 H 0.714113 0.036934 0.968160 0.037 Uiso 1 1 calc R U . . .
C3 C 0.91178(17) 0.0760(5) 0.4080(3) 0.0338(6) Uani 1 1 d . . . . .
H3 H 0.967328 0.118548 0.412969 0.041 Uiso 1 1 calc R U . . .
C2 C 0.87879(16) 0.0025(4) 0.2847(3) 0.0291(6) Uani 1 1 d . . . . .
C9 C 0.75049(16) 0.0337(4) 0.7717(3) 0.0303(6) Uani 1 1 d . . . . .
H9 H 0.807503 0.012826 0.790759 0.036 Uiso 1 1 calc R U . . .
C7 C 0.79561(18) -0.0584(4) 0.2773(3) 0.0328(6) Uani 1 1 d . . . . .
H7 H 0.773865 -0.109165 0.195420 0.039 Uiso 1 1 calc R U . . .
C6 C 0.74480(17) -0.0441(4) 0.3915(3) 0.0327(6) Uani 1 1 d . . . . .
H6 H 0.688782 -0.083234 0.385330 0.039 Uiso 1 1 calc R U . . .
C1 C 0.93310(17) -0.0049(4) 0.1618(3) 0.0328(6) Uani 1 1 d . . . . .
H1 H 0.931(4) -0.070(11) -0.019(4) 0.16(3) Uiso 1 1 d D . . . .

loop_
_atom_site_aniso_label
_atom_site_aniso_U_11
_atom_site_aniso_U_22
_atom_site_aniso_U_33
_atom_site_aniso_U_23
_atom_site_aniso_U_13
_atom_site_aniso_U_12
O4 0.0318(10) 0.0313(10) 0.0256(9) 0.0057(8) 0.0013(7) 0.0011(8)
C13 0.0275(12) 0.0237(13) 0.0236(12) -0.0016(10) 0.0030(10) -0.0009(10)
O3 0.0248(9) 0.0517(13) 0.0265(10) 0.0067(9) 0.0063(7) 0.0010(9)
Cd1 0.02556(14) 0.02997(15) 0.01712(13) 0.00020(10) 0.00719(9) -0.00064(11)
N1 0.0271(11) 0.0260(11) 0.0205(10) 0.0003(8) 0.0042(8) -0.0010(9)
O1 0.0467(13) 0.0661(16) 0.0309(12) -0.0087(11) 0.0141(10) -0.0071(12)
O2 0.0332(11) 0.0790(18) 0.0363(12) -0.0030(12) 0.0149(9) -0.0068(12)
C8 0.0248(12) 0.0286(14) 0.0238(12) -0.0004(10) 0.0065(10) -0.0012(10)
C11 0.0238(12) 0.0247(13) 0.0199(12) 0.0020(10) 0.0050(9) -0.0010(10)
C12 0.0277(12) 0.0286(13) 0.0183(11) 0.0023(10) 0.0035(9) 0.0001(10)
C5 0.0232(12) 0.0331(15) 0.0227(12) 0.0006(11) 0.0076(9) 0.0017(10)
C4 0.0289(13) 0.0403(16) 0.0255(13) -0.0045(12) 0.0044(10) -0.0027(12)
C10 0.0293(13) 0.0428(17) 0.0211(12) 0.0010(11) 0.0008(10) -0.0006(12)
C3 0.0256(13) 0.0433(17) 0.0327(15) 0.0006(13) 0.0091(11) -0.0026(12)
C2 0.0284(13) 0.0339(14) 0.0255(13) 0.0002(11) 0.0093(10) 0.0013(11)
C9 0.0219(12) 0.0425(17) 0.0264(13) 0.0003(12) 0.0012(10) 0.0012(11)
C7 0.0345(14) 0.0392(16) 0.0250(13) -0.0041(12) 0.0067(11) -0.0014(12)
C6 0.0264(13) 0.0430(17) 0.0291(14) -0.0030(12) 0.0065(11) -0.0031(12)
C1 0.0315(14) 0.0396(16) 0.0275(14) 0.0012(12) 0.0104(11) 0.0034(13)

loop_
_atom_type_symbol
_atom_type_description
_atom_type_scat_dispersion_real
_atom_type_scat_dispersion_imag
_atom_type_scat_source
C C 0.0033 0.0016 'International Tables Vol C Tables 4.2.6.8 and 6.1.1.4'
H H 0.0000 0.0000 'International Tables Vol C Tables 4.2.6.8 and 6.1.1.4'
N N 0.0061 0.0033 'International Tables Vol C Tables 4.2.6.8 and 6.1.1.4'
O O 0.0106 0.0060 'International Tables Vol C Tables 4.2.6.8 and 6.1.1.4'
Cd Cd -0.8075 1.2024 'International Tables Vol C Tables 4.2.6.8 and 6.1.1.4'

loop_
_geom_angle_atom_site_label_1
_geom_angle_atom_site_label_2
_geom_angle_atom_site_label_3
_geom_angle
_geom_angle_site_symmetry_1
_geom_angle_site_symmetry_3
C13 O4 Cd1 127.30(17) . 2_656
O4 C13 O3 124.6(2) . .
O4 C13 C11 117.4(2) . .
O3 C13 C11 118.0(2) . .
C13 O3 Cd1 116.55(16) . .
O3 Cd1 O3 180.0 3_657 .
O3 Cd1 N1 74.45(7) 3_657 3_657
O3 Cd1 N1 105.55(7) . 3_657
O3 Cd1 N1 105.55(7) 3_657 .
O3 Cd1 N1 74.45(7) . .
N1 Cd1 N1 180.0 3_657 .
O3 Cd1 O4 89.21(7) 3_657 2_646
O3 Cd1 O4 90.79(7) . 2_646
N1 Cd1 O4 101.07(7) 3_657 2_646
N1 Cd1 O4 78.93(7) . 2_646
O3 Cd1 O4 90.79(7) 3_657 4_566
O3 Cd1 O4 89.21(7) . 4_566
N1 Cd1 O4 78.93(7) 3_657 4_566
N1 Cd1 O4 101.07(7) . 4_566
O4 Cd1 O4 180.0 2_646 4_566
C10 N1 C11 117.8(2) . .
C10 N1 Cd1 128.73(17) . .
C11 N1 Cd1 110.20(16) . .
C12 C8 C9 117.1(2) . .
C12 C8 C5 120.5(2) . .
C9 C8 C5 122.4(2) . .
N1 C11 C12 122.1(2) . .
N1 C11 C13 117.7(2) . .
C12 C11 C13 120.1(2) . .
C11 C12 C8 120.5(2) . .
C4 C5 C6 119.0(2) . .
C4 C5 C8 121.1(2) . .
C6 C5 C8 119.8(2) . .
C3 C4 C5 120.7(3) . .
N1 C10 C9 123.3(2) . .
C4 C3 C2 119.7(3) . .
C7 C2 C3 119.9(2) . .
C7 C2 C1 120.9(3) . .
C3 C2 C1 119.2(2) . .
C10 C9 C8 119.1(2) . .
C6 C7 C2 120.2(3) . .
C7 C6 C5 120.4(3) . .
O2 C1 O1 123.5(3) . .
O2 C1 C2 119.7(3) . .
O1 C1 C2 116.9(3) . .

loop_
_geom_bond_atom_site_label_1
_geom_bond_atom_site_label_2
_geom_bond_distance
_geom_bond_site_symmetry_2
O4 C13 1.248(3) .
O4 Cd1 2.3473(19) 2_656
C13 O3 1.262(3) .
C13 C11 1.516(3) .
O3 Cd1 2.2446(19) .
Cd1 N1 2.325(2) 3_657
Cd1 N1 2.325(2) .
N1 C10 1.337(3) .
N1 C11 1.346(3) .
O1 C1 1.277(4) .
O2 C1 1.255(4) .
C8 C12 1.387(4) .
C8 C9 1.398(4) .
C8 C5 1.485(3) .
C11 C12 1.379(3) .
C5 C4 1.393(4) .
C5 C6 1.394(4) .
C4 C3 1.388(4) .
C10 C9 1.384(4) .
C3 C2 1.393(4) .
C2 C7 1.387(4) .
C2 C1 1.485(3) .
C7 C6 1.385(4) .
